data_9010529
loop_
_publ_author_name
'Demartin, F.'
'Pilati, T.'
'Diella, V.'
'Gentile, P.'
'Gramaccioli, C. M.'

_publ_section_title
;
 A crystal-chemical investigation of alpine gadolinite
 Locality: Monte Bassetta, Val Vigezzo, Italy
 Sample: 9
 Note: structure from ICSD
;
_journal_name_full 'The Canadian Mineralogist'
_journal_page_first 127
_journal_page_last 136
_journal_volume 31
_journal_year 1993
_chemical_formula_sum 'B0.18 Be1.82 Ca0.04 Dy0.46 Fe0.78 O10 Si2 Y1.5'
_chemical_name_mineral Gadolinite-(Y)
_space_group_IT_number 14
_symmetry_space_group_name_Hall '-P 2ybc'
_symmetry_space_group_name_H-M 'P 1 21/c 1'
_cell_angle_alpha 90
_cell_angle_beta 90.50
_cell_angle_gamma 90
_cell_length_a 4.757
_cell_length_b 7.553
_cell_length_c 9.970
_cell_formula_units_Z 2
_cell_volume 358.205
_exptl_crystal_density_diffrn 4.522
_cod_original_formula_sum '(Y1.5 Dy.46 Ca.04) (Be1.82 B.18) Fe.78 Si2 O10'
_cod_database_code 9010529

loop_
_symmetry_equiv_pos_as_xyz
x,y,z
x,1/2-y,1/2+z
-x,1/2+y,1/2-z
-x,-y,-z

loop_
_atom_site_aniso_label
_atom_site_aniso_U_11
_atom_site_aniso_U_22
_atom_site_aniso_U_33
_atom_site_aniso_U_12
_atom_site_aniso_U_13
_atom_site_aniso_U_23
Y 0.00796 0.00769 0.00762 -0.00081 -0.00036 -0.00019
Dy 0.00796 0.00769 0.00762 -0.00081 -0.00036 -0.00019
Ca 0.00796 0.00769 0.00762 -0.00081 -0.00036 -0.00019
Be 0.00600 0.00600 0.00400 0.00100 0.00070 0.00000
B 0.00600 0.00600 0.00400 0.00100 0.00070 0.00000
Fe 0.00790 0.01290 0.00770 0.00220 0.00040 0.00040
Si 0.00770 0.00640 0.00750 -0.00030 0.00070 -0.00030
O1 0.00970 0.00910 0.01170 0.00260 0.00010 -0.00280
O2 0.00880 0.00960 0.00870 0.00320 -0.00150 -0.00110
O3 0.00860 0.01230 0.00860 -0.00210 0.00120 0.00190
O4 0.01050 0.00680 0.01150 0.00100 -0.00170 0.00140
O5 0.00810 0.01340 0.01180 -0.00080 0.00140 -0.00080

loop_
_atom_site_label
_atom_site_fract_x
_atom_site_fract_y
_atom_site_fract_z
_atom_site_occupancy
Y 0.99938 0.10743 0.32947 0.75000
Dy 0.99938 0.10743 0.32947 0.23000
Ca 0.99938 0.10743 0.32947 0.02000
Be 0.45950 0.41380 0.33520 0.91000
B 0.45950 0.41380 0.33520 0.09000
Fe 0.00000 0.00000 0.00000 0.78000
Si 0.51900 0.27853 0.07821 1.00000
O1 0.76100 0.41350 0.03040 1.00000
O2 0.32440 0.28680 0.45120 1.00000
O3 0.30740 0.34750 0.19510 1.00000
O4 0.68640 0.10680 0.14270 1.00000
O5 0.79600 0.41270 0.33210 1.00000

_cod_duplicate_entry 1536374
